data_1549751
loop_
_publ_author_name
'Martens, Arthur'
'Weis, Philippe'
'Krummer, Michael Christian'
'Kreuzer, Marvin'
'Meierh\"ofer, Andreas'
'Meier, Stefan C.'
'Bohnenberger, Jan'
'Scherer, Harald'
'Riddlestone, Ian'
'Krossing, Ingo'

_publ_section_title
;
 Facile and systematic access to the least-coordinating WCA
 [(R<sup>F</sup>O)<sub>3</sub>Al-F-Al(OR<sup>F</sup>)<sub>3</sub>]<sup>-</sup>
 and its more Lewis-basic brother
 [F-Al(OR<sup>F</sup>)<sub>3</sub>]<sup>-</sup> (R<sup>F</sup> =
 C(CF<sub>3</sub>)<sub>3</sub>).
;
_journal_issue 35
_journal_name_full 'Chemical science'
_journal_page_first 7058
_journal_page_last 7068
_journal_paper_doi 10.1039/c8sc02591f
_journal_volume 9
_journal_year 2018
_chemical_formula_moiety 'C28 Al2 Cl6 F56 Li2 N2 O6'
_chemical_formula_sum 'C28 Al2 Cl6 F56 Li2 N2 O6'
_chemical_formula_weight 1804.84
_chemical_properties_physical Air-sensitive,Moisture-sensitive
_space_group_crystal_system monoclinic
_space_group_IT_number 15
_space_group_name_Hall '-C 2yc'
_space_group_name_H-M_alt 'C 1 2/c 1'
_symmetry_space_group_name_Hall '-C 2yc'
_symmetry_space_group_name_H-M 'C 1 2/c 1'
_audit_creation_method SHELXL-2014/7
_audit_update_record
;
2018-05-28 deposited with the CCDC.
2018-08-01 downloaded from the CCDC.
;
_cell_angle_alpha 90
_cell_angle_beta 129.575(9)
_cell_angle_gamma 90
_cell_formula_units_Z 4
_cell_length_a 30.4136(13)
_cell_length_b 11.7318(5)
_cell_length_c 20.6258(15)
_cell_measurement_reflns_used 49760
_cell_measurement_temperature 373(2)
_cell_measurement_theta_max 27.5
_cell_measurement_theta_min 3.0
_cell_volume 5672.6(9)
_computing_cell_refinement 'CrystalClear-SM Expert 2.0 r16 (Rigaku, 2014)'
_computing_data_collection 'CrystalClear-SM Expert 2.0 r16 (Rigaku, 2014)'
_computing_data_reduction 'CrystalClear-SM Expert 2.0 r16 (Rigaku, 2014)'
_computing_structure_refinement 'SHELXL-2014/7 (Sheldrick, 2014)'
_computing_structure_solution 'SHELXT-2014/5, Sheldrick, 2014'
_diffrn_ambient_temperature 100
_diffrn_measured_fraction_theta_full 0.998
_diffrn_measured_fraction_theta_max 0.997
_diffrn_measurement_device_type 'Rigaku RAXIS conversion'
_diffrn_measurement_method 'profile data from \w-scans'
_diffrn_radiation_type MoK\a
_diffrn_radiation_wavelength 0.71073
_diffrn_reflns_av_R_equivalents 0.0677
_diffrn_reflns_av_unetI/netI 0.0303
_diffrn_reflns_Laue_measured_fraction_full 0.998
_diffrn_reflns_Laue_measured_fraction_max 0.997
_diffrn_reflns_limit_h_max 39
_diffrn_reflns_limit_h_min -39
_diffrn_reflns_limit_k_max 15
_diffrn_reflns_limit_k_min -15
_diffrn_reflns_limit_l_max 26
_diffrn_reflns_limit_l_min -26
_diffrn_reflns_number 79101
_diffrn_reflns_point_group_measured_fraction_full 0.998
_diffrn_reflns_point_group_measured_fraction_max 0.997
_diffrn_reflns_theta_full 25.242
_diffrn_reflns_theta_max 27.480
_diffrn_reflns_theta_min 3.132
_diffrn_source 'Sealed Tube'
_exptl_absorpt_coefficient_mu 0.562
_exptl_absorpt_correction_T_max 1.000
_exptl_absorpt_correction_T_min 0.795
_exptl_absorpt_correction_type multi-scan
_exptl_absorpt_process_details 'CrystalClear-SM Expert 2.0 r16 (Rigaku, 2014)'
_exptl_crystal_colour colorless
_exptl_crystal_density_diffrn 2.113
_exptl_crystal_description block
_exptl_crystal_F_000 3472
_exptl_crystal_recrystallization_method 'Re-crystallisation from solvent: 1,2-Difluorobenzene/CH2Cl2/Cl3CCN'
_exptl_crystal_size_max 0.200
_exptl_crystal_size_mid 0.200
_exptl_crystal_size_min 0.200
_refine_diff_density_max 1.555
_refine_diff_density_min -0.554
_refine_diff_density_rms 0.096
_refine_ls_extinction_method none
_refine_ls_goodness_of_fit_ref 1.092
_refine_ls_hydrogen_treatment undef
_refine_ls_matrix_type full
_refine_ls_number_parameters 587
_refine_ls_number_reflns 6479
_refine_ls_number_restraints 2844
_refine_ls_restrained_S_all 0.990
_refine_ls_R_factor_all 0.0841
_refine_ls_R_factor_gt 0.0651
_refine_ls_shift/su_max 0.001
_refine_ls_shift/su_mean 0.000
_refine_ls_structure_factor_coef Fsqd
_refine_ls_weighting_details 'w=1/[\s^2^(Fo^2^)+(0.1022P)^2^+15.9803P] where P=(Fo^2^+2Fc^2^)/3'
_refine_ls_weighting_scheme calc
_refine_ls_wR_factor_gt 0.1807
_refine_ls_wR_factor_ref 0.1964
_reflns_Friedel_coverage 0.000
_reflns_number_gt 4795
_reflns_number_total 6479
_reflns_threshold_expression 'I > 2\s(I)'
_cod_data_source_file c8sc02591f2.cif
_cod_data_source_block C2c_a
_cod_depositor_comments 'Adding full bibliography for 1549751--1549760.cif.'
_cod_original_cell_volume 5672.6(8)
_cod_database_code 1549751
_shelx_shelxl_version_number 2014/7
_shelx_space_group_comment
;
The symmetry employed for this shelxl refinement is uniquely defined
by the following loop, which should always be used as a source of
symmetry information in preference to the above space-group names.
They are only intended as comments.
;
_shelx_estimated_absorpt_t_min 0.896
_shelx_estimated_absorpt_t_max 0.896

loop_
_space_group_symop_operation_xyz
'x, y, z'
'-x, y, -z+1/2'
'x+1/2, y+1/2, z'
'-x+1/2, y+1/2, -z+1/2'
'-x, -y, -z'
'x, -y, z-1/2'
'-x+1/2, -y+1/2, -z'
'x+1/2, -y+1/2, z-1/2'

loop_
_atom_site_label
_atom_site_type_symbol
_atom_site_fract_x
_atom_site_fract_y
_atom_site_fract_z
_atom_site_U_iso_or_equiv
_atom_site_adp_type
_atom_site_occupancy
_atom_site_site_symmetry_order
_atom_site_calc_flag
_atom_site_refinement_flags_posn
_atom_site_refinement_flags_adp
_atom_site_refinement_flags_occupancy
_atom_site_disorder_assembly
_atom_site_disorder_group
O1_4 O 0.3680(18) 0.606(3) 0.738(3) 0.046(9) Uani 0.127(5) 1 d D U P A 2
C1_4 C 0.3539(9) 0.714(3) 0.7462(13) 0.039(5) Uani 0.127(5) 1 d D U P A 2
C2_4 C 0.3181(8) 0.7755(16) 0.6599(12) 0.044(5) Uani 0.127(5) 1 d D U P A 2
F1_4 F 0.3395(18) 0.755(4) 0.622(3) 0.044(7) Uani 0.127(5) 1 d D U P A 2
F2_4 F 0.3187(11) 0.8877(15) 0.6697(15) 0.056(5) Uani 0.127(5) 1 d D U P A 2
F3_4 F 0.2642(8) 0.740(2) 0.6094(15) 0.047(5) Uani 0.127(5) 1 d D U P A 2
C3_4 C 0.3198(10) 0.705(2) 0.7780(14) 0.051(5) Uani 0.127(5) 1 d D U P A 2
F4_4 F 0.3544(10) 0.681(2) 0.8586(14) 0.054(5) Uani 0.127(5) 1 d D U P A 2
F5_4 F 0.2820(18) 0.621(3) 0.738(3) 0.045(8) Uani 0.127(5) 1 d D U P A 2
F6_4 F 0.2916(18) 0.799(3) 0.767(3) 0.048(7) Uani 0.127(5) 1 d D U P A 2
C4_4 C 0.4104(8) 0.7794(17) 0.8097(12) 0.043(5) Uani 0.127(5) 1 d D U P A 2
F7_4 F 0.4521(13) 0.725(2) 0.8795(18) 0.050(7) Uani 0.127(5) 1 d D U P A 2
F8_4 F 0.4031(9) 0.8740(18) 0.8377(14) 0.049(5) Uani 0.127(5) 1 d D U P A 2
F9_4 F 0.4322(14) 0.812(3) 0.7735(19) 0.043(6) Uani 0.127(5) 1 d D U P A 2
O1_3 O 0.39856(10) 0.3710(2) 0.75557(14) 0.0286(5) Uani 1 1 d D U . . .
C1_3 C 0.39768(14) 0.3055(3) 0.8089(2) 0.0279(6) Uani 1 1 d D U . . .
C2_3 C 0.39812(19) 0.1786(3) 0.7884(3) 0.0460(9) Uani 1 1 d D U . . .
F1_3 F 0.34772(14) 0.1470(2) 0.71820(17) 0.0679(8) Uani 1 1 d D U . . .
F2_3 F 0.41090(13) 0.1089(2) 0.84983(17) 0.0575(7) Uani 1 1 d D U . . .
F3_3 F 0.43610(14) 0.1611(2) 0.77784(19) 0.0626(8) Uani 1 1 d D U . . .
C3_3 C 0.44975(17) 0.3306(4) 0.9011(2) 0.0444(9) Uani 1 1 d D U . . .
F4_3 F 0.45878(14) 0.4424(3) 0.91213(17) 0.0695(8) Uani 1 1 d D U . . .
F5_3 F 0.49662(11) 0.2830(3) 0.92038(18) 0.0658(8) Uani 1 1 d D U . . .
F6_3 F 0.44373(13) 0.2941(3) 0.95603(15) 0.0617(7) Uani 1 1 d D U . . .
C4_3 C 0.34265(17) 0.3280(4) 0.7970(3) 0.0452(9) Uani 1 1 d D U . . .
F7_3 F 0.34602(14) 0.4261(2) 0.83140(19) 0.0641(8) Uani 1 1 d D U . . .
F8_3 F 0.33278(12) 0.2480(3) 0.83178(19) 0.0624(8) Uani 1 1 d D U . . .
F9_3 F 0.29762(11) 0.3346(3) 0.71552(18) 0.0671(8) Uani 1 1 d D U . . .
O1_2 O 0.3619(2) 0.6017(4) 0.7338(4) 0.0301(10) Uani 0.873(5) 1 d D U P A 1
C1_2 C 0.35721(18) 0.7103(4) 0.7534(3) 0.0294(9) Uani 0.873(5) 1 d D U P A 1
C2_2 C 0.4002(2) 0.7277(4) 0.8498(3) 0.0433(10) Uani 0.873(5) 1 d D U P A 1
F1_2 F 0.38422(18) 0.6735(4) 0.8882(2) 0.0577(10) Uani 0.873(5) 1 d D U P A 1
F2_2 F 0.40724(18) 0.8374(3) 0.8715(3) 0.0615(10) Uani 0.873(5) 1 d D U P A 1
F3_2 F 0.4505(2) 0.6860(4) 0.8798(3) 0.0526(11) Uani 0.873(5) 1 d D U P A 1
C3_2 C 0.36877(18) 0.7989(3) 0.7101(3) 0.0363(9) Uani 0.873(5) 1 d D U P A 1
F4_2 F 0.3437(3) 0.7692(7) 0.6314(4) 0.0472(13) Uani 0.873(5) 1 d D U P A 1
F5_2 F 0.4250(2) 0.8047(5) 0.7501(3) 0.0454(11) Uani 0.873(5) 1 d D U P A 1
F6_2 F 0.35075(17) 0.9028(2) 0.7084(3) 0.0523(9) Uani 0.873(5) 1 d D U P A 1
C4_2 C 0.29570(19) 0.7225(4) 0.7210(3) 0.0444(11) Uani 0.873(5) 1 d D U P A 1
F7_2 F 0.25939(13) 0.7338(4) 0.6379(3) 0.0592(10) Uani 0.873(5) 1 d D U P A 1
F8_2 F 0.2902(3) 0.8172(5) 0.7524(5) 0.0685(19) Uani 0.873(5) 1 d D U P A 1
F9_2 F 0.2797(3) 0.6350(5) 0.7413(5) 0.0550(16) Uani 0.873(5) 1 d D U P A 1
O1_1 O 0.38047(10) 0.5009(2) 0.62311(15) 0.0314(5) Uani 1 1 d D U . . .
C1_1 C 0.33858(16) 0.4540(3) 0.5452(2) 0.0355(7) Uani 1 1 d D U . . .
C2_1 C 0.3516(2) 0.3248(4) 0.5464(3) 0.0508(10) Uani 1 1 d D U . . .
F1_1 F 0.40652(18) 0.3126(3) 0.5839(3) 0.1009(14) Uani 1 1 d D U . . .
F2_1 F 0.3211(2) 0.2795(3) 0.4714(2) 0.1090(15) Uani 1 1 d D U . . .
F3_1 F 0.34315(14) 0.2659(2) 0.59153(18) 0.0600(7) Uani 1 1 d D U . . .
C3_1 C 0.27913(16) 0.4676(4) 0.5206(2) 0.0432(9) Uani 1 1 d D U . . .
F4_1 F 0.26325(13) 0.5766(3) 0.5075(2) 0.0801(10) Uani 1 1 d D U . . .
F5_1 F 0.28044(12) 0.4347(3) 0.58324(19) 0.0711(9) Uani 1 1 d D U . . .
F6_1 F 0.24028(14) 0.4090(4) 0.4548(2) 0.0932(13) Uani 1 1 d D U . . .
C4_1 C 0.34091(18) 0.5163(4) 0.4816(2) 0.0438(9) Uani 1 1 d D U . . .
F7_1 F 0.33341(12) 0.6277(2) 0.48161(17) 0.0568(7) Uani 1 1 d D U . . .
F8_1 F 0.30300(16) 0.4783(3) 0.40422(16) 0.0805(11) Uani 1 1 d D U . . .
F9_1 F 0.39385(12) 0.5056(2) 0.50650(18) 0.0567(7) Uani 1 1 d D U . . .
Al1 Al 0.39854(4) 0.50412(8) 0.72357(6) 0.0265(2) Uani 1 1 d . . . . .
Cl1 Cl 0.53335(6) 0.98823(10) 0.95154(8) 0.0556(3) Uani 1 1 d . . . . .
Cl2 Cl 0.57696(7) 1.02782(9) 0.86372(8) 0.0609(3) Uani 1 1 d . . . . .
Cl3 Cl 0.65191(5) 0.94413(11) 1.03515(8) 0.0657(4) Uani 1 1 d . . . . .
F1 F 0.46694(8) 0.54678(18) 0.77181(13) 0.0337(4) Uani 1 1 d . . . . .
N1 N 0.55724(14) 0.7340(3) 0.8817(2) 0.0380(7) Uani 1 1 d . . . . .
C1 C 0.56807(15) 0.8250(3) 0.9068(2) 0.0343(7) Uani 1 1 d . . . . .
C2 C 0.58238(17) 0.9432(3) 0.9386(2) 0.0381(8) Uani 1 1 d . . . . .
Li1 Li 0.5454(3) 0.5686(5) 0.8446(4) 0.0380(13) Uani 1 1 d . . . . .

loop_
_atom_site_aniso_label
_atom_site_aniso_U_11
_atom_site_aniso_U_22
_atom_site_aniso_U_33
_atom_site_aniso_U_23
_atom_site_aniso_U_13
_atom_site_aniso_U_12
O1_4 0.049(15) 0.040(10) 0.053(15) -0.003(8) 0.035(12) 0.000(8)
C1_4 0.033(7) 0.040(9) 0.044(7) -0.005(6) 0.023(6) -0.001(6)
C2_4 0.036(8) 0.043(8) 0.049(7) 0.000(6) 0.025(6) 0.002(6)
F1_4 0.041(12) 0.041(14) 0.048(12) 0.007(9) 0.027(11) 0.009(10)
F2_4 0.052(11) 0.040(8) 0.055(11) 0.007(6) 0.025(9) 0.011(6)
F3_4 0.036(7) 0.047(10) 0.054(10) -0.002(8) 0.026(7) 0.004(6)
C3_4 0.057(9) 0.043(9) 0.066(9) -0.012(7) 0.046(8) -0.007(7)
F4_4 0.064(11) 0.052(11) 0.064(9) -0.013(7) 0.049(8) -0.010(9)
F5_4 0.056(13) 0.039(11) 0.064(13) -0.018(9) 0.049(10) -0.011(9)
F6_4 0.052(11) 0.041(10) 0.073(13) -0.014(8) 0.050(11) -0.012(7)
C4_4 0.033(7) 0.047(9) 0.041(7) -0.002(6) 0.020(6) -0.003(6)
F7_4 0.028(8) 0.060(14) 0.044(9) 0.001(8) 0.013(7) -0.006(8)
F8_4 0.035(9) 0.051(9) 0.042(10) -0.010(7) 0.015(8) -0.003(7)
F9_4 0.027(10) 0.053(13) 0.036(11) -0.006(8) 0.014(9) -0.010(8)
O1_3 0.0344(12) 0.0283(11) 0.0307(11) 0.0030(9) 0.0243(10) 0.0021(9)
C1_3 0.0338(16) 0.0276(15) 0.0278(15) 0.0027(12) 0.0222(14) 0.0020(12)
C2_3 0.068(3) 0.0326(18) 0.044(2) 0.0060(15) 0.039(2) 0.0061(17)
F1_3 0.091(2) 0.0454(15) 0.0466(14) -0.0080(12) 0.0344(15) -0.0233(14)
F2_3 0.0867(19) 0.0373(13) 0.0581(15) 0.0185(11) 0.0506(15) 0.0135(12)
F3_3 0.099(2) 0.0512(15) 0.0686(17) 0.0157(13) 0.0675(17) 0.0328(14)
C3_3 0.041(2) 0.054(2) 0.0320(17) 0.0010(16) 0.0201(16) -0.0012(16)
F4_3 0.083(2) 0.0610(17) 0.0439(14) -0.0208(13) 0.0311(15) -0.0233(15)
F5_3 0.0360(13) 0.094(2) 0.0489(15) 0.0088(15) 0.0184(12) 0.0067(13)
F6_3 0.0699(18) 0.0817(19) 0.0322(12) 0.0082(12) 0.0320(13) 0.0035(14)
C4_3 0.044(2) 0.053(2) 0.051(2) 0.0190(18) 0.0363(19) 0.0108(17)
F7_3 0.090(2) 0.0643(17) 0.0803(19) 0.0193(14) 0.0742(18) 0.0290(15)
F8_3 0.0569(16) 0.0773(19) 0.0724(18) 0.0264(15) 0.0502(15) 0.0064(13)
F9_3 0.0356(13) 0.104(2) 0.0582(16) 0.0306(15) 0.0285(12) 0.0103(13)
O1_2 0.0274(19) 0.0292(17) 0.038(2) -0.0012(14) 0.0225(17) 0.0009(13)
C1_2 0.0297(19) 0.028(2) 0.038(2) 0.0009(15) 0.0252(17) 0.0027(14)
C2_2 0.049(2) 0.049(2) 0.041(2) -0.0055(18) 0.032(2) -0.0089(18)
F1_2 0.067(2) 0.077(2) 0.0453(18) -0.0049(17) 0.0434(18) -0.014(2)
F2_2 0.079(2) 0.0536(19) 0.058(2) -0.0214(16) 0.046(2) -0.0175(17)
F3_2 0.0366(17) 0.070(3) 0.0388(16) -0.0049(17) 0.0181(14) -0.0069(18)
C3_2 0.041(2) 0.0326(19) 0.042(2) 0.0013(16) 0.0297(19) 0.0012(15)
F4_2 0.058(3) 0.045(3) 0.041(2) 0.0047(17) 0.033(2) -0.0008(18)
F5_2 0.039(2) 0.052(2) 0.054(3) 0.005(2) 0.034(2) -0.0045(15)
F6_2 0.068(2) 0.0263(13) 0.076(2) 0.0042(14) 0.053(2) 0.0053(13)
C4_2 0.037(2) 0.039(2) 0.067(3) -0.002(2) 0.038(2) 0.0029(17)
F7_2 0.0295(14) 0.066(2) 0.065(2) 0.0086(18) 0.0218(15) 0.0096(13)
F8_2 0.072(3) 0.045(2) 0.127(5) -0.010(2) 0.082(3) 0.005(2)
F9_2 0.046(2) 0.047(2) 0.093(3) 0.007(2) 0.054(2) 0.0033(16)
O1_1 0.0333(12) 0.0370(13) 0.0299(11) 0.0004(10) 0.0230(11) -0.0026(10)
C1_1 0.0404(18) 0.0397(18) 0.0285(16) -0.0012(13) 0.0228(15) -0.0070(14)
C2_1 0.079(3) 0.042(2) 0.053(2) -0.0048(17) 0.052(2) -0.0066(19)
F1_1 0.109(3) 0.0483(17) 0.191(4) 0.026(2) 0.117(3) 0.0204(17)
F2_1 0.189(4) 0.068(2) 0.0573(19) -0.0143(16) 0.072(2) 0.000(2)
F3_1 0.100(2) 0.0367(13) 0.0619(16) -0.0061(11) 0.0602(17) -0.0177(13)
C3_1 0.0322(18) 0.065(2) 0.0300(17) 0.0013(16) 0.0187(15) -0.0079(16)
F4_1 0.0615(18) 0.077(2) 0.115(3) 0.0214(19) 0.062(2) 0.0145(15)
F5_1 0.0512(15) 0.117(3) 0.0613(17) 0.0291(17) 0.0432(15) 0.0087(16)
F6_1 0.0576(18) 0.157(4) 0.0569(18) -0.042(2) 0.0326(16) -0.053(2)
C4_1 0.053(2) 0.050(2) 0.0325(18) -0.0037(15) 0.0294(17) -0.0115(17)
F7_1 0.0654(16) 0.0534(15) 0.0522(15) 0.0175(12) 0.0377(14) 0.0034(12)
F8_1 0.097(2) 0.106(3) 0.0341(13) -0.0125(14) 0.0399(15) -0.050(2)
F9_1 0.0663(16) 0.0641(17) 0.0673(17) 0.0040(13) 0.0555(15) -0.0050(13)
Al1 0.0262(5) 0.0290(5) 0.0292(5) 0.0008(4) 0.0200(4) 0.0005(4)
Cl1 0.0718(7) 0.0463(6) 0.0681(7) 0.0027(5) 0.0536(7) 0.0140(5)
Cl2 0.1077(10) 0.0342(5) 0.0650(7) 0.0040(5) 0.0662(8) -0.0048(5)
Cl3 0.0485(6) 0.0557(7) 0.0575(7) -0.0062(5) 0.0172(6) -0.0065(5)
F1 0.0262(10) 0.0387(11) 0.0394(11) -0.0035(9) 0.0223(9) -0.0020(8)
N1 0.0396(17) 0.0351(17) 0.0466(18) 0.0006(14) 0.0308(15) -0.0002(13)
C1 0.0353(18) 0.0361(19) 0.0385(18) 0.0037(15) 0.0267(16) 0.0008(14)
C2 0.046(2) 0.0297(18) 0.040(2) 0.0012(15) 0.0280(18) 0.0020(15)
Li1 0.035(3) 0.037(3) 0.049(4) -0.005(3) 0.030(3) -0.005(2)

loop_
_atom_type_symbol
_atom_type_description
_atom_type_scat_dispersion_real
_atom_type_scat_dispersion_imag
_atom_type_scat_source
C C 0.0033 0.0016 'International Tables Vol C Tables 4.2.6.8 and 6.1.1.4'
Li Li -0.0003 0.0001 'International Tables Vol C Tables 4.2.6.8 and 6.1.1.4'
N N 0.0061 0.0033 'International Tables Vol C Tables 4.2.6.8 and 6.1.1.4'
O O 0.0106 0.0060 'International Tables Vol C Tables 4.2.6.8 and 6.1.1.4'
F F 0.0171 0.0103 'International Tables Vol C Tables 4.2.6.8 and 6.1.1.4'
Al Al 0.0645 0.0514 'International Tables Vol C Tables 4.2.6.8 and 6.1.1.4'
Cl Cl 0.1484 0.1585 'International Tables Vol C Tables 4.2.6.8 and 6.1.1.4'

loop_
_geom_angle_atom_site_label_1
_geom_angle_atom_site_label_2
_geom_angle_atom_site_label_3
_geom_angle
_geom_angle_site_symmetry_1
_geom_angle_site_symmetry_3
C1_4 O1_4 Al1 160(3) . .
O1_4 C1_4 C4_4 107(2) . .
O1_4 C1_4 C3_4 109(2) . .
C4_4 C1_4 C3_4 111.1(17) . .
O1_4 C1_4 C2_4 109(2) . .
C4_4 C1_4 C2_4 109.6(16) . .
C3_4 C1_4 C2_4 110.4(17) . .
F1_4 C2_4 F3_4 108(2) . .
F1_4 C2_4 F2_4 108(2) . .
F3_4 C2_4 F2_4 108.6(17) . .
F1_4 C2_4 C1_4 110(3) . .
F3_4 C2_4 C1_4 111.7(17) . .
F2_4 C2_4 C1_4 110.7(19) . .
F4_4 C3_4 F6_4 108(2) . .
F4_4 C3_4 F5_4 108(2) . .
F6_4 C3_4 F5_4 107(2) . .
F4_4 C3_4 C1_4 110.0(18) . .
F6_4 C3_4 C1_4 114(3) . .
F5_4 C3_4 C1_4 110(3) . .
F7_4 C4_4 F9_4 105.8(19) . .
F7_4 C4_4 F8_4 103.8(17) . .
F9_4 C4_4 F8_4 106.4(19) . .
F7_4 C4_4 C1_4 117(2) . .
F9_4 C4_4 C1_4 110(2) . .
F8_4 C4_4 C1_4 112.2(19) . .
C1_3 O1_3 Al1 147.5(2) . .
O1_3 C1_3 C3_3 110.9(3) . .
O1_3 C1_3 C2_3 108.4(3) . .
C3_3 C1_3 C2_3 109.9(3) . .
O1_3 C1_3 C4_3 110.6(3) . .
C3_3 C1_3 C4_3 108.6(3) . .
C2_3 C1_3 C4_3 108.4(3) . .
F3_3 C2_3 F1_3 107.5(3) . .
F3_3 C2_3 F2_3 107.7(3) . .
F1_3 C2_3 F2_3 107.4(3) . .
F3_3 C2_3 C1_3 110.8(3) . .
F1_3 C2_3 C1_3 111.2(3) . .
F2_3 C2_3 C1_3 112.1(3) . .
F6_3 C3_3 F4_3 107.3(3) . .
F6_3 C3_3 F5_3 108.2(3) . .
F4_3 C3_3 F5_3 107.3(4) . .
F6_3 C3_3 C1_3 113.6(3) . .
F4_3 C3_3 C1_3 109.7(3) . .
F5_3 C3_3 C1_3 110.5(3) . .
F7_3 C4_3 F8_3 107.0(3) . .
F7_3 C4_3 F9_3 107.0(3) . .
F8_3 C4_3 F9_3 108.5(3) . .
F7_3 C4_3 C1_3 110.9(3) . .
F8_3 C4_3 C1_3 112.8(3) . .
F9_3 C4_3 C1_3 110.4(3) . .
C1_2 O1_2 Al1 149.5(4) . .
O1_2 C1_2 C4_2 106.6(4) . .
O1_2 C1_2 C2_2 109.9(4) . .
C4_2 C1_2 C2_2 110.1(4) . .
O1_2 C1_2 C3_2 110.4(4) . .
C4_2 C1_2 C3_2 110.2(4) . .
C2_2 C1_2 C3_2 109.6(4) . .
F3_2 C2_2 F1_2 107.3(4) . .
F3_2 C2_2 F2_2 108.0(4) . .
F1_2 C2_2 F2_2 107.7(4) . .
F3_2 C2_2 C1_2 109.3(4) . .
F1_2 C2_2 C1_2 111.9(4) . .
F2_2 C2_2 C1_2 112.5(4) . .
F6_2 C3_2 F4_2 107.6(5) . .
F6_2 C3_2 F5_2 108.1(4) . .
F4_2 C3_2 F5_2 106.2(4) . .
F6_2 C3_2 C1_2 112.9(4) . .
F4_2 C3_2 C1_2 111.4(4) . .
F5_2 C3_2 C1_2 110.3(4) . .
F9_2 C4_2 F7_2 108.4(5) . .
F9_2 C4_2 F8_2 107.9(5) . .
F7_2 C4_2 F8_2 106.4(5) . .
F9_2 C4_2 C1_2 112.5(5) . .
F7_2 C4_2 C1_2 110.6(4) . .
F8_2 C4_2 C1_2 110.8(5) . .
C1_1 O1_1 Al1 137.6(2) . .
C1_1 O1_1 Li1 122.6(3) . 2_656
Al1 O1_1 Li1 98.8(2) . 2_656
O1_1 C1_1 C4_1 107.0(3) . .
O1_1 C1_1 C3_1 111.1(3) . .
C4_1 C1_1 C3_1 110.5(3) . .
O1_1 C1_1 C2_1 109.4(3) . .
C4_1 C1_1 C2_1 109.0(3) . .
C3_1 C1_1 C2_1 109.7(3) . .
F2_1 C2_1 F3_1 108.4(4) . .
F2_1 C2_1 F1_1 108.9(4) . .
F3_1 C2_1 F1_1 105.8(4) . .
F2_1 C2_1 C1_1 113.2(4) . .
F3_1 C2_1 C1_1 111.2(3) . .
F1_1 C2_1 C1_1 109.0(3) . .
F6_1 C3_1 F5_1 108.1(4) . .
F6_1 C3_1 F4_1 109.1(4) . .
F5_1 C3_1 F4_1 105.0(4) . .
F6_1 C3_1 C1_1 112.7(4) . .
F5_1 C3_1 C1_1 110.4(3) . .
F4_1 C3_1 C1_1 111.3(3) . .
F8_1 C4_1 F7_1 108.4(4) . .
F8_1 C4_1 F9_1 110.0(4) . .
F7_1 C4_1 F9_1 104.8(3) . .
F8_1 C4_1 C1_1 113.0(3) . .
F7_1 C4_1 C1_1 111.5(3) . .
F9_1 C4_1 C1_1 108.8(3) . .
C4_1 F9_1 Li1 102.2(2) . 2_656
O1_4 Al1 O1_3 117.1(15) . .
O1_3 Al1 O1_2 114.1(2) . .
O1_4 Al1 F1 107.4(15) . .
O1_3 Al1 F1 110.13(12) . .
O1_2 Al1 F1 112.3(2) . .
O1_4 Al1 O1_1 115.7(16) . .
O1_3 Al1 O1_1 111.01(12) . .
O1_2 Al1 O1_1 114.8(2) . .
F1 Al1 O1_1 92.45(11) . .
O1_4 Al1 Li1 117.9(15) . 2_656
O1_3 Al1 Li1 124.84(15) . 2_656
O1_2 Al1 Li1 121.0(2) . 2_656
F1 Al1 Li1 48.51(15) . 2_656
O1_1 Al1 Li1 44.25(16) . 2_656
Al1 F1 Li1 165.9(3) . .
Al1 F1 Li1 95.76(19) . 2_656
Li1 F1 Li1 96.0(3) . 2_656
C1 N1 Li1 174.9(4) . .
N1 C1 C2 179.2(4) . .
C1 C2 Cl2 107.8(3) . .
C1 C2 Cl3 108.2(3) . .
Cl2 C2 Cl3 111.5(2) . .
C1 C2 Cl1 108.2(3) . .
Cl2 C2 Cl1 110.6(2) . .
Cl3 C2 Cl1 110.6(2) . .
F1 Li1 N1 105.3(3) . .
F1 Li1 O1_1 141.8(4) . 2_656
N1 Li1 O1_1 110.6(3) . 2_656
F1 Li1 F1 82.2(3) . 2_656
N1 Li1 F1 112.9(3) . 2_656
O1_1 Li1 F1 72.4(2) 2_656 2_656
F1 Li1 F9_1 121.3(3) . 2_656
N1 Li1 F9_1 90.2(3) . 2_656
O1_1 Li1 F9_1 71.7(2) 2_656 2_656
F1 Li1 F9_1 142.4(3) 2_656 2_656
F1 Li1 Al1 114.8(3) . 2_656
N1 Li1 Al1 114.3(3) . 2_656
O1_1 Li1 Al1 36.93(13) 2_656 2_656
F1 Li1 Al1 35.73(11) 2_656 2_656
F9_1 Li1 Al1 108.4(2) 2_656 2_656
F1 Li1 Li1 46.31(19) . 2_656
N1 Li1 Li1 106.5(2) . 2_656
O1_1 Li1 Li1 109.2(3) 2_656 2_656
F1 Li1 Li1 37.70(16) 2_656 2_656
F9_1 Li1 Li1 161.0(2) 2_656 2_656
Al1 Li1 Li1 73.2(2) 2_656 2_656

loop_
_geom_bond_atom_site_label_1
_geom_bond_atom_site_label_2
_geom_bond_distance
_geom_bond_site_symmetry_2
O1_4 C1_4 1.39(4) .
O1_4 Al1 1.65(3) .
C1_4 C4_4 1.542(15) .
C1_4 C3_4 1.544(15) .
C1_4 C2_4 1.548(14) .
C2_4 F1_4 1.324(14) .
C2_4 F3_4 1.330(13) .
C2_4 F2_4 1.331(14) .
C3_4 F4_4 1.313(14) .
C3_4 F6_4 1.324(14) .
C3_4 F5_4 1.328(14) .
C4_4 F7_4 1.329(14) .
C4_4 F9_4 1.332(14) .
C4_4 F8_4 1.332(14) .
O1_3 C1_3 1.356(4) .
O1_3 Al1 1.695(2) .
C1_3 C3_3 1.541(5) .
C1_3 C2_3 1.549(5) .
C1_3 C4_3 1.552(5) .
C2_3 F3_3 1.321(5) .
C2_3 F1_3 1.325(5) .
C2_3 F2_3 1.340(4) .
C3_3 F6_3 1.328(5) .
C3_3 F4_3 1.330(5) .
C3_3 F5_3 1.334(5) .
C4_3 F7_3 1.322(5) .
C4_3 F8_3 1.327(4) .
C4_3 F9_3 1.331(5) .
O1_2 C1_2 1.371(6) .
O1_2 Al1 1.701(4) .
C1_2 C4_2 1.541(6) .
C1_2 C2_2 1.547(6) .
C1_2 C3_2 1.549(6) .
C2_2 F3_2 1.325(6) .
C2_2 F1_2 1.326(5) .
C2_2 F2_2 1.334(6) .
C3_2 F6_2 1.327(5) .
C3_2 F4_2 1.328(7) .
C3_2 F5_2 1.345(6) .
C4_2 F9_2 1.315(7) .
C4_2 F7_2 1.326(6) .
C4_2 F8_2 1.349(6) .
O1_1 C1_1 1.379(4) .
O1_1 Al1 1.774(2) .
O1_1 Li1 2.060(7) 2_656
C1_1 C4_1 1.542(5) .
C1_1 C3_1 1.544(5) .
C1_1 C2_1 1.561(5) .
C2_1 F2_1 1.307(5) .
C2_1 F3_1 1.309(5) .
C2_1 F1_1 1.329(6) .
C3_1 F6_1 1.292(5) .
C3_1 F5_1 1.324(4) .
C3_1 F4_1 1.333(5) .
C4_1 F8_1 1.315(4) .
C4_1 F7_1 1.327(5) .
C4_1 F9_1 1.348(5) .
F9_1 Li1 2.482(8) 2_656
Al1 F1 1.712(2) .
Al1 Li1 2.917(6) 2_656
Cl1 C2 1.756(4) .
Cl2 C2 1.753(4) .
Cl3 C2 1.753(4) .
F1 Li1 1.857(6) .
F1 Li1 2.196(7) 2_656
N1 C1 1.139(5) .
N1 Li1 2.033(7) .
C1 C2 1.476(5) .
Li1 O1_1 2.060(7) 2_656
Li1 F1 2.196(7) 2_656
Li1 F9_1 2.482(8) 2_656
Li1 Al1 2.917(6) 2_656
Li1 Li1 3.021(14) 2_656
